data_7155826
loop_
_publ_author_name
'Koeller, Sylvain'
'Lescure, Marie-Helene'
'Davies, Clotilde'
'Desvergne, Jean-Pierre'
'massip, St\'ephane'
'Bibal, Brigitte'

_publ_section_title
;
 Insight into the Deprotonation at the Half-Equivalence for
 (Thio)Amido-Benzimidazoles in the Presence of Anions
;
_journal_name_full 'Org. Biomol. Chem.'
_journal_paper_doi 10.1039/C7OB01704A
_journal_year 2017
_chemical_formula_sum 'C33 H52 N4 O2'
_chemical_formula_weight 536.79
_chemical_name_systematic
; 
 ? 
;
_space_group_IT_number 15
_symmetry_cell_setting monoclinic
_symmetry_space_group_name_Hall '-C 2yc'
_symmetry_space_group_name_H-M 'C 1 2/c 1'
_atom_sites_solution_hydrogens geom
_atom_sites_solution_primary direct
_atom_sites_solution_secondary difmap
_audit_creation_method SHELXL-97
_audit_update_record
;
2017-04-26 deposited with the CCDC.
2017-08-14 downloaded from the CCDC.
;
_cell_angle_alpha 90.00
_cell_angle_beta 94.075(4)
_cell_angle_gamma 90.00
_cell_formula_units_Z 8
_cell_length_a 47.563(3)
_cell_length_b 7.5976(4)
_cell_length_c 17.5514(8)
_cell_measurement_reflns_used 4491
_cell_measurement_temperature 213(2)
_cell_measurement_theta_max 71.99
_cell_measurement_theta_min 7.02
_cell_volume 6326.4(6)
_computing_cell_refinement 'CrystalClear (Rigaku/MSC Inc., 2005)'
_computing_data_collection 'CrystalClear (Rigaku/MSC Inc., 2005)'
_computing_data_reduction 'CrystalClear (Rigaku/MSC Inc., 2005)'
_computing_structure_refinement 'SHELXL-97 (Sheldrick, 1997)'
_computing_structure_solution 'SHELXS-97 (Sheldrick, 1990)'
_diffrn_ambient_temperature 213(2)
_diffrn_measured_fraction_theta_full 0.969
_diffrn_measured_fraction_theta_max 0.945
_diffrn_measurement_device_type 'Rigaku RAXIS Rapid'
_diffrn_measurement_method \w-scans
_diffrn_radiation_monochromator confocal
_diffrn_radiation_source 'micro-focus rotating anode'
_diffrn_radiation_type CuK\a
_diffrn_radiation_wavelength 1.54187
_diffrn_reflns_av_R_equivalents 0.0328
_diffrn_reflns_av_sigmaI/netI 0.0258
_diffrn_reflns_limit_h_max 58
_diffrn_reflns_limit_h_min -58
_diffrn_reflns_limit_k_max 8
_diffrn_reflns_limit_k_min -5
_diffrn_reflns_limit_l_max 21
_diffrn_reflns_limit_l_min -21
_diffrn_reflns_number 37061
_diffrn_reflns_theta_full 67.50
_diffrn_reflns_theta_max 71.99
_diffrn_reflns_theta_min 7.02
_exptl_absorpt_coefficient_mu 0.544
_exptl_absorpt_correction_T_max 0.9839
_exptl_absorpt_correction_T_min 0.9527
_exptl_absorpt_correction_type multi-scan
_exptl_absorpt_process_details 'CrystalClear (Rigaku/MSC Inc., 2005)'
_exptl_crystal_colour 'pale yellow'
_exptl_crystal_density_diffrn 1.127
_exptl_crystal_density_method 'not measured'
_exptl_crystal_description plate
_exptl_crystal_F_000 2352
_exptl_crystal_size_max 0.09
_exptl_crystal_size_mid 0.06
_exptl_crystal_size_min 0.03
_refine_diff_density_max 0.216
_refine_diff_density_min -0.160
_refine_diff_density_rms 0.044
_refine_ls_extinction_method none
_refine_ls_goodness_of_fit_ref 1.005
_refine_ls_hydrogen_treatment constr
_refine_ls_matrix_type full
_refine_ls_number_parameters 360
_refine_ls_number_reflns 5894
_refine_ls_number_restraints 0
_refine_ls_restrained_S_all 1.005
_refine_ls_R_factor_all 0.0578
_refine_ls_R_factor_gt 0.0458
_refine_ls_shift/su_max 0.001
_refine_ls_shift/su_mean 0.000
_refine_ls_structure_factor_coef Fsqd
_refine_ls_weighting_details 'calc w=1/[\s^2^(Fo^2^)+(0.0791P)^2^+1.8488P] where P=(Fo^2^+2Fc^2^)/3'
_refine_ls_weighting_scheme calc
_refine_ls_wR_factor_gt 0.1232
_refine_ls_wR_factor_ref 0.1347
_reflns_number_gt 4491
_reflns_number_total 5894
_reflns_threshold_expression >2sigma(I)
_cod_data_source_file c7ob01704a2.cif
_cod_data_source_block sk15tba
_cod_depositor_comments
;
The following automatic conversions were performed:

'_symmetry_cell_setting' value 'Monoclinic' changed to 'monoclinic'
according to
/home/data/users/saulius/crontab/automatic-downloads/rss-feeds/RSC/lib/dictionaries/cif_core.dic
dictionary named 'cif_core.dic' version 2.4.2 from 2011-04-26.

Automatic conversion script
Id: cif_fix_values 4973 2017-02-22 13:04:09Z antanas 
;
_cod_original_sg_symbol_H-M C2/c
_cod_database_code 7155826

loop_
_symmetry_equiv_pos_as_xyz
'x, y, z'
'-x, y, -z+1/2'
'x+1/2, y+1/2, z'
'-x+1/2, y+1/2, -z+1/2'
'-x, -y, -z'
'x, -y, z-1/2'
'-x+1/2, -y+1/2, -z'
'x+1/2, -y+1/2, z-1/2'

loop_
_atom_site_label
_atom_site_type_symbol
_atom_site_fract_x
_atom_site_fract_y
_atom_site_fract_z
_atom_site_U_iso_or_equiv
_atom_site_adp_type
_atom_site_occupancy
_atom_site_symmetry_multiplicity
_atom_site_calc_flag
_atom_site_refinement_flags
C1 C 0.56352(4) 0.1552(2) 0.00135(9) 0.0553(4) Uani 1 1 d .
H1 H 0.5756 0.1109 -0.0342 0.066 Uiso 1 1 calc R
C2 C 0.53511(4) 0.1720(3) -0.01840(10) 0.0669(5) Uani 1 1 d .
H2 H 0.5280 0.1369 -0.0674 0.080 Uiso 1 1 calc R
C3 C 0.51685(4) 0.2392(3) 0.03196(10) 0.0675(5) Uani 1 1 d .
H3 H 0.4976 0.2517 0.0173 0.081 Uiso 1 1 calc R
C4 C 0.52745(4) 0.2878(2) 0.10429(10) 0.0596(4) Uani 1 1 d .
C5 C 0.55599(3) 0.2700(2) 0.12492(9) 0.0526(4) Uani 1 1 d .
H5 H 0.5630 0.3033 0.1742 0.063 Uiso 1 1 calc R
C6 C 0.57432(3) 0.20412(19) 0.07419(8) 0.0468(3) Uani 1 1 d .
O7 O 0.51169(3) 0.3529(2) 0.16018(8) 0.0826(4) Uani 1 1 d .
C8 C 0.48210(4) 0.3664(4) 0.14397(14) 0.1032(8) Uani 1 1 d .
H8A H 0.4782 0.4437 0.1005 0.155 Uiso 1 1 calc R
H8B H 0.4735 0.4141 0.1881 0.155 Uiso 1 1 calc R
H8C H 0.4744 0.2507 0.1322 0.155 Uiso 1 1 calc R
C9 C 0.60545(3) 0.19004(19) 0.09589(8) 0.0466(3) Uani 1 1 d .
O10 O 0.62187(2) 0.18852(16) 0.04262(6) 0.0604(3) Uani 1 1 d .
N11 N 0.61192(3) 0.18099(15) 0.17117(6) 0.0441(3) Uani 1 1 d .
C12 C 0.63962(3) 0.17942(17) 0.19711(8) 0.0405(3) Uani 1 1 d .
N13 N 0.66196(2) 0.19994(15) 0.15249(6) 0.0445(3) Uani 1 1 d .
H13 H 0.6609 0.2129 0.1031 0.053 Uiso 1 1 calc R
C14 C 0.68645(3) 0.19646(18) 0.19975(8) 0.0437(3) Uani 1 1 d .
C15 C 0.67724(3) 0.17378(18) 0.27306(8) 0.0432(3) Uani 1 1 d .
N16 N 0.64813(2) 0.16235(15) 0.27096(6) 0.0438(3) Uani 1 1 d .
C17 C 0.71474(3) 0.2111(2) 0.18725(9) 0.0532(4) Uani 1 1 d .
H17 H 0.7205 0.2259 0.1375 0.064 Uiso 1 1 calc R
C18 C 0.73460(3) 0.2037(2) 0.24909(9) 0.0541(4) Uani 1 1 d .
C19 C 0.72565(3) 0.1827(2) 0.32359(9) 0.0529(4) Uani 1 1 d .
C20 C 0.69725(3) 0.1682(2) 0.33496(8) 0.0506(4) Uani 1 1 d .
H20 H 0.6914 0.1545 0.3847 0.061 Uiso 1 1 calc R
C21 C 0.76556(4) 0.2160(3) 0.23660(12) 0.0726(5) Uani 1 1 d .
H21A H 0.7679 0.2412 0.1833 0.109 Uiso 1 1 calc R
H21B H 0.7747 0.1051 0.2504 0.109 Uiso 1 1 calc R
H21C H 0.7740 0.3095 0.2681 0.109 Uiso 1 1 calc R
C22 C 0.74709(4) 0.1737(3) 0.39101(11) 0.0768(6) Uani 1 1 d .
H22A H 0.7376 0.1522 0.4372 0.115 Uiso 1 1 calc R
H22B H 0.7573 0.2843 0.3958 0.115 Uiso 1 1 calc R
H22C H 0.7602 0.0788 0.3835 0.115 Uiso 1 1 calc R
N23 N 0.62215(2) 0.65464(14) 0.30200(6) 0.0386(3) Uani 1 1 d .
C24 C 0.61118(3) 0.48354(18) 0.33367(7) 0.0422(3) Uani 1 1 d .
H24A H 0.5975 0.4328 0.2954 0.051 Uiso 1 1 calc R
H24B H 0.6270 0.4009 0.3406 0.051 Uiso 1 1 calc R
C25 C 0.59733(3) 0.49705(19) 0.40833(8) 0.0473(4) Uani 1 1 d .
H25A H 0.5793 0.5591 0.4002 0.057 Uiso 1 1 calc R
H25B H 0.6094 0.5644 0.4452 0.057 Uiso 1 1 calc R
C26 C 0.59238(4) 0.3140(2) 0.43974(9) 0.0561(4) Uani 1 1 d .
H26A H 0.5799 0.2484 0.4031 0.067 Uiso 1 1 calc R
H26B H 0.6104 0.2511 0.4459 0.067 Uiso 1 1 calc R
C27 C 0.57927(4) 0.3204(2) 0.51604(10) 0.0725(5) Uani 1 1 d .
H27A H 0.5915 0.3854 0.5525 0.109 Uiso 1 1 calc R
H27B H 0.5768 0.2016 0.5346 0.109 Uiso 1 1 calc R
H27C H 0.5611 0.3785 0.5098 0.109 Uiso 1 1 calc R
C28 C 0.63491(3) 0.60293(18) 0.22816(7) 0.0410(3) Uani 1 1 d .
H28A H 0.6501 0.5187 0.2408 0.049 Uiso 1 1 calc R
H28B H 0.6204 0.5411 0.1959 0.049 Uiso 1 1 calc R
C29 C 0.64665(3) 0.74947(19) 0.18103(8) 0.0440(3) Uani 1 1 d .
H29A H 0.6609 0.8161 0.2122 0.053 Uiso 1 1 calc R
H29B H 0.6315 0.8304 0.1635 0.053 Uiso 1 1 calc R
C30 C 0.65990(4) 0.6684(2) 0.11255(8) 0.0519(4) Uani 1 1 d .
H30A H 0.6756 0.5926 0.1309 0.062 Uiso 1 1 calc R
H30B H 0.6459 0.5945 0.0842 0.062 Uiso 1 1 calc R
C31 C 0.67060(4) 0.8061(2) 0.05891(10) 0.0655(5) Uani 1 1 d .
H31A H 0.6551 0.8813 0.0404 0.098 Uiso 1 1 calc R
H31B H 0.6785 0.7481 0.0160 0.098 Uiso 1 1 calc R
H31C H 0.6850 0.8768 0.0861 0.098 Uiso 1 1 calc R
C32 C 0.59881(3) 0.78953(19) 0.28857(8) 0.0427(3) Uani 1 1 d .
H32A H 0.5913 0.8165 0.3378 0.051 Uiso 1 1 calc R
H32B H 0.6071 0.8980 0.2700 0.051 Uiso 1 1 calc R
C33 C 0.57445(3) 0.7384(2) 0.23313(9) 0.0551(4) Uani 1 1 d .
H33A H 0.5809 0.7314 0.1814 0.066 Uiso 1 1 calc R
H33B H 0.5674 0.6222 0.2467 0.066 Uiso 1 1 calc R
C34 C 0.55104(3) 0.8718(3) 0.23492(10) 0.0634(4) Uani 1 1 d .
H34A H 0.5588 0.9892 0.2266 0.076 Uiso 1 1 calc R
H34B H 0.5437 0.8707 0.2857 0.076 Uiso 1 1 calc R
C35 C 0.52691(4) 0.8389(3) 0.17572(11) 0.0795(6) Uani 1 1 d .
H35A H 0.5336 0.8493 0.1250 0.119 Uiso 1 1 calc R
H35B H 0.5121 0.9248 0.1818 0.119 Uiso 1 1 calc R
H35C H 0.5195 0.7214 0.1824 0.119 Uiso 1 1 calc R
C36 C 0.64390(3) 0.73936(19) 0.35807(7) 0.0425(3) Uani 1 1 d .
H36A H 0.6514 0.8441 0.3339 0.051 Uiso 1 1 calc R
H36B H 0.6343 0.7790 0.4027 0.051 Uiso 1 1 calc R
C37 C 0.66843(3) 0.6239(2) 0.38562(9) 0.0540(4) Uani 1 1 d .
H37A H 0.6780 0.5808 0.3417 0.065 Uiso 1 1 calc R
H37B H 0.6615 0.5219 0.4128 0.065 Uiso 1 1 calc R
C38 C 0.68901(3) 0.7262(3) 0.43833(9) 0.0599(4) Uani 1 1 d .
H38A H 0.6968 0.8234 0.4098 0.072 Uiso 1 1 calc R
H38B H 0.6789 0.7771 0.4798 0.072 Uiso 1 1 calc R
C39 C 0.71286(4) 0.6139(3) 0.47213(11) 0.0799(6) Uani 1 1 d .
H39A H 0.7055 0.5251 0.5050 0.120 Uiso 1 1 calc R
H39B H 0.7263 0.6873 0.5018 0.120 Uiso 1 1 calc R
H39C H 0.7222 0.5571 0.4314 0.120 Uiso 1 1 calc R

loop_
_atom_site_aniso_label
_atom_site_aniso_U_11
_atom_site_aniso_U_22
_atom_site_aniso_U_33
_atom_site_aniso_U_23
_atom_site_aniso_U_13
_atom_site_aniso_U_12
C1 0.0662(10) 0.0526(10) 0.0465(8) 0.0043(7) -0.0002(7) -0.0053(8)
C2 0.0708(12) 0.0747(13) 0.0531(9) 0.0054(8) -0.0111(8) -0.0118(9)
C3 0.0551(10) 0.0798(13) 0.0656(11) 0.0097(9) -0.0092(8) -0.0053(9)
C4 0.0546(10) 0.0626(11) 0.0614(10) 0.0038(8) 0.0024(7) 0.0006(8)
C5 0.0535(9) 0.0518(9) 0.0516(9) 0.0002(7) -0.0029(7) 0.0002(7)
C6 0.0565(9) 0.0370(8) 0.0462(8) 0.0051(6) -0.0004(6) -0.0024(6)
O7 0.0520(7) 0.1144(12) 0.0811(9) -0.0111(8) 0.0031(6) 0.0144(7)
C8 0.0522(12) 0.154(2) 0.1036(17) 0.0007(16) 0.0050(11) 0.0203(13)
C9 0.0567(9) 0.0375(8) 0.0459(8) 0.0020(6) 0.0044(6) 0.0022(6)
O10 0.0585(7) 0.0802(8) 0.0426(6) 0.0061(5) 0.0051(5) 0.0085(6)
N11 0.0516(7) 0.0395(7) 0.0412(6) 0.0012(5) 0.0020(5) -0.0002(5)
C12 0.0530(8) 0.0283(7) 0.0406(7) 0.0000(5) 0.0050(6) 0.0026(6)
N13 0.0552(7) 0.0422(7) 0.0364(6) 0.0037(5) 0.0051(5) 0.0009(5)
C14 0.0523(8) 0.0379(8) 0.0407(7) 0.0023(6) 0.0025(6) 0.0024(6)
C15 0.0547(9) 0.0338(8) 0.0410(7) -0.0002(5) 0.0036(6) 0.0058(6)
N16 0.0526(7) 0.0392(7) 0.0398(6) 0.0014(5) 0.0054(5) 0.0058(5)
C17 0.0561(9) 0.0540(10) 0.0500(8) 0.0078(7) 0.0070(7) 0.0000(7)
C18 0.0555(10) 0.0460(9) 0.0605(9) 0.0033(7) 0.0016(7) 0.0009(7)
C19 0.0594(10) 0.0454(9) 0.0525(9) -0.0023(7) -0.0053(7) 0.0075(7)
C20 0.0637(10) 0.0460(9) 0.0420(8) -0.0014(6) 0.0018(6) 0.0095(7)
C21 0.0562(11) 0.0795(14) 0.0816(13) 0.0092(10) 0.0031(9) -0.0024(9)
C22 0.0723(12) 0.0899(15) 0.0653(11) -0.0071(10) -0.0156(9) 0.0153(10)
N23 0.0455(6) 0.0360(6) 0.0347(5) -0.0015(4) 0.0051(4) 0.0005(5)
C24 0.0511(8) 0.0349(8) 0.0408(7) -0.0001(6) 0.0058(6) -0.0028(6)
C25 0.0540(8) 0.0447(9) 0.0443(7) 0.0002(6) 0.0106(6) -0.0038(7)
C26 0.0696(10) 0.0492(9) 0.0505(8) 0.0033(7) 0.0122(7) -0.0067(8)
C27 0.1001(15) 0.0648(12) 0.0551(10) 0.0060(8) 0.0238(9) -0.0186(10)
C28 0.0496(8) 0.0375(8) 0.0366(7) -0.0041(6) 0.0086(5) 0.0022(6)
C29 0.0531(8) 0.0393(8) 0.0408(7) -0.0005(6) 0.0110(6) 0.0018(6)
C30 0.0667(10) 0.0437(9) 0.0470(8) -0.0017(6) 0.0167(7) 0.0031(7)
C31 0.0911(13) 0.0563(11) 0.0529(9) 0.0024(8) 0.0318(9) 0.0053(9)
C32 0.0466(8) 0.0408(8) 0.0412(7) 0.0009(6) 0.0071(6) 0.0062(6)
C33 0.0526(9) 0.0625(10) 0.0499(8) -0.0031(7) 0.0006(7) 0.0058(8)
C34 0.0550(10) 0.0735(12) 0.0615(10) 0.0118(9) 0.0032(7) 0.0117(8)
C35 0.0563(11) 0.1048(17) 0.0761(12) 0.0170(11) -0.0037(9) 0.0098(10)
C36 0.0488(8) 0.0413(8) 0.0377(7) -0.0026(6) 0.0041(6) -0.0034(6)
C37 0.0563(9) 0.0488(9) 0.0553(9) 0.0020(7) -0.0070(7) -0.0001(7)
C38 0.0571(10) 0.0719(12) 0.0503(9) -0.0041(8) 0.0015(7) -0.0046(8)
C39 0.0709(12) 0.0896(15) 0.0749(12) 0.0178(11) -0.0238(9) -0.0117(11)

loop_
_atom_type_symbol
_atom_type_description
_atom_type_scat_dispersion_real
_atom_type_scat_dispersion_imag
_atom_type_scat_source
C C 0.0181 0.0091 'International Tables Vol C Tables 4.2.6.8 and 6.1.1.4'
H H 0.0000 0.0000 'International Tables Vol C Tables 4.2.6.8 and 6.1.1.4'
N N 0.0311 0.0180 'International Tables Vol C Tables 4.2.6.8 and 6.1.1.4'
O O 0.0492 0.0322 'International Tables Vol C Tables 4.2.6.8 and 6.1.1.4'

loop_
_geom_angle_atom_site_label_1
_geom_angle_atom_site_label_2
_geom_angle_atom_site_label_3
_geom_angle
C2 C1 C6 119.83(16)
C1 C2 C3 121.61(16)
C2 C3 C4 118.78(17)
O7 C4 C3 124.88(16)
O7 C4 C5 115.09(15)
C3 C4 C5 120.03(17)
C6 C5 C4 121.16(15)
C5 C6 C1 118.58(15)
C5 C6 C9 121.09(13)
C1 C6 C9 120.31(14)
C4 O7 C8 117.91(16)
O10 C9 N11 128.43(14)
O10 C9 C6 117.57(13)
N11 C9 C6 113.99(13)
C9 N11 C12 118.67(12)
N16 C12 N11 122.93(13)
N16 C12 N13 111.78(12)
N11 C12 N13 125.26(12)
C12 N13 C14 108.01(11)
N13 C14 C17 133.76(13)
N13 C14 C15 104.39(12)
C17 C14 C15 121.85(14)
N16 C15 C20 130.18(13)
N16 C15 C14 111.16(12)
C20 C15 C14 118.66(14)
C12 N16 C15 104.65(11)
C14 C17 C18 119.22(14)
C17 C18 C19 119.69(15)
C17 C18 C21 120.08(15)
C19 C18 C21 120.23(15)
C20 C19 C18 120.26(14)
C20 C19 C22 119.73(15)
C18 C19 C22 120.01(16)
C19 C20 C15 120.33(14)
C32 N23 C36 105.75(10)
C32 N23 C24 111.61(10)
C36 N23 C24 111.15(10)
C32 N23 C28 111.96(10)
C36 N23 C28 111.51(10)
C24 N23 C28 104.99(10)
C25 C24 N23 116.16(11)
C24 C25 C26 109.91(12)
C27 C26 C25 112.00(13)
C29 C28 N23 117.36(11)
C28 C29 C30 108.78(12)
C31 C30 C29 112.68(13)
C33 C32 N23 116.48(12)
C34 C33 C32 110.35(14)
C33 C34 C35 113.57(16)
C37 C36 N23 115.86(12)
C36 C37 C38 110.42(14)
C39 C38 C37 112.72(16)

loop_
_geom_bond_atom_site_label_1
_geom_bond_atom_site_label_2
_geom_bond_distance
C1 C2 1.377(2)
C1 C6 1.394(2)
C2 C3 1.380(3)
C3 C4 1.382(2)
C4 O7 1.369(2)
C4 C5 1.386(2)
C5 C6 1.383(2)
C6 C9 1.506(2)
O7 C8 1.420(2)
C9 O10 1.2599(17)
C9 N11 1.3369(18)
N11 C12 1.3628(19)
C12 N16 1.3364(17)
C12 N13 1.3728(17)
N13 C14 1.3816(18)
C14 C17 1.383(2)
C14 C15 1.3992(19)
C15 N16 1.3853(18)
C15 C20 1.393(2)
C17 C18 1.389(2)
C18 C19 1.413(2)
C18 C21 1.507(2)
C19 C20 1.384(2)
C19 C22 1.508(2)
N23 C32 1.5169(17)
N23 C36 1.5194(17)
N23 C24 1.5206(16)
N23 C28 1.5211(15)
C24 C25 1.5114(18)
C25 C26 1.520(2)
C26 C27 1.517(2)
C28 C29 1.5169(18)
C29 C30 1.5259(18)
C30 C31 1.519(2)
C32 C33 1.510(2)
C33 C34 1.508(2)
C34 C35 1.514(2)
C36 C37 1.511(2)
C37 C38 1.513(2)
C38 C39 1.507(3)

loop_
_geom_torsion_atom_site_label_1
_geom_torsion_atom_site_label_2
_geom_torsion_atom_site_label_3
_geom_torsion_atom_site_label_4
_geom_torsion
C6 C1 C2 C3 1.0(3)
C1 C2 C3 C4 -1.1(3)
C2 C3 C4 O7 -178.72(17)
C2 C3 C4 C5 0.5(3)
O7 C4 C5 C6 179.36(15)
C3 C4 C5 C6 0.1(3)
C4 C5 C6 C1 -0.1(2)
C4 C5 C6 C9 178.11(14)
C2 C1 C6 C5 -0.4(2)
C2 C1 C6 C9 -178.66(14)
C3 C4 O7 C8 2.2(3)
C5 C4 O7 C8 -177.01(19)
C5 C6 C9 O10 -156.09(15)
C1 C6 C9 O10 22.1(2)
C5 C6 C9 N11 23.8(2)
C1 C6 C9 N11 -158.03(14)
O10 C9 N11 C12 4.1(2)
C6 C9 N11 C12 -175.81(11)
C9 N11 C12 N16 -176.77(12)
C9 N11 C12 N13 5.3(2)
N16 C12 N13 C14 -0.12(15)
N11 C12 N13 C14 178.03(12)
C12 N13 C14 C17 -179.76(16)
C12 N13 C14 C15 -0.20(15)
N13 C14 C15 N16 0.45(15)
C17 C14 C15 N16 -179.92(14)
N13 C14 C15 C20 -178.80(12)
C17 C14 C15 C20 0.8(2)
N11 C12 N16 C15 -177.82(12)
N13 C12 N16 C15 0.39(15)
C20 C15 N16 C12 178.62(14)
C14 C15 N16 C12 -0.52(15)
N13 C14 C17 C18 179.31(15)
C15 C14 C17 C18 -0.2(2)
C14 C17 C18 C19 -0.5(2)
C14 C17 C18 C21 178.86(15)
C17 C18 C19 C20 0.5(2)
C21 C18 C19 C20 -178.83(16)
C17 C18 C19 C22 179.72(16)
C21 C18 C19 C22 0.4(2)
C18 C19 C20 C15 0.1(2)
C22 C19 C20 C15 -179.07(15)
N16 C15 C20 C19 -179.87(14)
C14 C15 C20 C19 -0.8(2)
C32 N23 C24 C25 -58.76(15)
C36 N23 C24 C25 59.04(15)
C28 N23 C24 C25 179.75(11)
N23 C24 C25 C26 -169.71(12)
C24 C25 C26 C27 178.28(14)
C32 N23 C28 C29 56.14(15)
C36 N23 C28 C29 -62.12(15)
C24 N23 C28 C29 177.41(11)
N23 C28 C29 C30 176.63(12)
C28 C29 C30 C31 176.26(14)
C36 N23 C32 C33 179.00(12)
C24 N23 C32 C33 -60.01(15)
C28 N23 C32 C33 57.36(15)
N23 C32 C33 C34 171.18(12)
C32 C33 C34 C35 174.75(14)
C32 N23 C36 C37 175.29(12)
C24 N23 C36 C37 54.00(15)
C28 N23 C36 C37 -62.78(15)
N23 C36 C37 C38 177.68(12)
C36 C37 C38 C39 175.81(14)
